data_4023915
loop_
_publ_author_name
'Peter Webber'
'Michael J. Krische'

_publ_section_title
;
 Concise Stereocontrolled Formal Synthesis of (\+-)-Quinine and
 Total Synthesis of (\+-)-7- Hydroxyquinine via Merged
 Morita--Baylis--Hillman--Tsuji--Trost Cyclization
;
_journal_name_full 'Journal of Organic Chemistry'
_journal_page_first 9379
_journal_page_last 9387
_journal_paper_doi 10.1021/jo802165k
_journal_volume 73
_journal_year 2008
_chemical_absolute_configuration syn
_chemical_formula_sum 'C24 H37 N O3 S'
_chemical_formula_weight 419.61
_chemical_name_systematic
; 
 ? 
;
_space_group_IT_number 4
_symmetry_cell_setting monoclinic
_symmetry_space_group_name_Hall 'P 2yb'
_symmetry_space_group_name_H-M 'P 1 21 1'
_atom_sites_solution_hydrogens geom
_atom_sites_solution_primary direct
_atom_sites_solution_secondary difmap
_audit_creation_method SHELXL-97
_cell_angle_alpha 90.00
_cell_angle_beta 109.347(3)
_cell_angle_gamma 90.00
_cell_formula_units_Z 2
_cell_length_a 12.6545(8)
_cell_length_b 6.4943(6)
_cell_length_c 15.0070(12)
_cell_measurement_reflns_used 2550
_cell_measurement_temperature 153(2)
_cell_measurement_theta_max 27.5
_cell_measurement_theta_min 3
_cell_volume 1163.66(16)
_computing_cell_refinement 'Collect software, Nonius B.V. 1998'
_computing_data_collection 'Collect software, Nonius B.V. 1998'
_computing_data_reduction
;
DENZO and Scalepack (Otwinoski and Minor, 1997)
;
_computing_molecular_graphics 'XP SHELXTL/PC, Siemens Analytical'
_computing_structure_refinement 'XL SHELXTL/PC, Siemens Analytical'
_computing_structure_solution
;

SIR97 - Altomare A., Burla M.C., Camalli M., Cascarano G.L., Giacovazzo C., 
Guagliardi A., Moliterni A.G.G., Polidori G.,Spagna R.
;
_diffrn_ambient_temperature 153(2)
_diffrn_measured_fraction_theta_full 0.969
_diffrn_measured_fraction_theta_max 0.969
_diffrn_measurement_device_type 'Nonius Kappa CCD'
_diffrn_measurement_method \w-scans
_diffrn_radiation_monochromator graphite
_diffrn_radiation_source 'fine-focus sealed tube'
_diffrn_radiation_type MoK\a
_diffrn_radiation_wavelength 0.71073
_diffrn_reflns_av_R_equivalents 0.0000
_diffrn_reflns_av_sigmaI/netI 0.1766
_diffrn_reflns_limit_h_max 16
_diffrn_reflns_limit_h_min -16
_diffrn_reflns_limit_k_max 8
_diffrn_reflns_limit_k_min -7
_diffrn_reflns_limit_l_max 19
_diffrn_reflns_limit_l_min -19
_diffrn_reflns_number 4671
_diffrn_reflns_theta_full 27.47
_diffrn_reflns_theta_max 27.47
_diffrn_reflns_theta_min 3.23
_exptl_absorpt_coefficient_mu 0.163
_exptl_absorpt_correction_type none
_exptl_crystal_colour colorless
_exptl_crystal_density_diffrn 1.198
_exptl_crystal_density_method 'not measured'
_exptl_crystal_description needles
_exptl_crystal_F_000 456
_exptl_crystal_size_max 0.50
_exptl_crystal_size_mid 0.07
_exptl_crystal_size_min 0.06
_refine_diff_density_max 0.214
_refine_diff_density_min -0.255
_refine_diff_density_rms 0.053
_refine_ls_abs_structure_details 'Flack H D (1983), Acta Cryst. A39, 876-881'
_refine_ls_abs_structure_Flack 0.28(11)
_refine_ls_extinction_method none
_refine_ls_goodness_of_fit_ref 1.196
_refine_ls_hydrogen_treatment constr
_refine_ls_matrix_type full
_refine_ls_number_parameters 263
_refine_ls_number_reflns 4671
_refine_ls_number_restraints 175
_refine_ls_restrained_S_all 1.198
_refine_ls_R_factor_all 0.1930
_refine_ls_R_factor_gt 0.0692
_refine_ls_shift/su_max 0.000
_refine_ls_shift/su_mean 0.000
_refine_ls_structure_factor_coef Fsqd
_refine_ls_weighting_details 'calc w=1/[\s^2^(Fo^2^)+(0.0200P)^2^+] where P=(Fo^2^+2Fc^2^)/3'
_refine_ls_weighting_scheme calc
_refine_ls_wR_factor_gt 0.1023
_refine_ls_wR_factor_ref 0.1240
_reflns_number_gt 2282
_reflns_number_total 4671
_reflns_threshold_expression >2sigma(I)
_cod_data_source_file jo802165k_si_002.cif
_cod_data_source_block paw113
_cod_depositor_comments
;
The following automatic conversions were performed:
'_symmetry_cell_setting' value 'Monoclinic' changed to 'monoclinic'
according to '/home/saulius/struct/CIF-dictionaries/cif_core.dic'
dictionary named 'cif_core.dic' version 2.4.1 from 2010-06-29.

Automatic conversion script
Id: cif_fix_enum 1527 2010-12-29 10:47:43Z saulius 
;
_cod_original_sg_symbol_H-M 'P 21'
_cod_database_code 4023915

loop_
_symmetry_equiv_pos_as_xyz
'x, y, z'
'-x, y+1/2, -z'

loop_
_atom_site_label
_atom_site_type_symbol
_atom_site_fract_x
_atom_site_fract_y
_atom_site_fract_z
_atom_site_U_iso_or_equiv
_atom_site_adp_type
_atom_site_occupancy
_atom_site_symmetry_multiplicity
_atom_site_calc_flag
_atom_site_refinement_flags
_atom_site_disorder_assembly
_atom_site_disorder_group
N1 N 0.1505(2) 0.5550(5) 0.4422(2) 0.0386(9) Uani 1 1 d U . .
C2 C 0.1129(3) 0.6274(7) 0.5198(3) 0.0477(11) Uani 1 1 d U . .
H2A H 0.0433 0.5623 0.5157 0.057 Uiso 1 1 d R . .
H2B H 0.1002 0.7732 0.5132 0.057 Uiso 1 1 d R . .
C3 C 0.2001(3) 0.5836(7) 0.6161(3) 0.0510(13) Uani 1 1 d U . .
H3A H 0.1699 0.6201 0.6647 0.061 Uiso 1 1 d R . .
C4 C 0.2286(3) 0.3527(7) 0.6238(3) 0.0475(12) Uani 1 1 d U . .
H4A H 0.1630 0.2784 0.6239 0.057 Uiso 1 1 d R . .
C5 C 0.2587(3) 0.2774(8) 0.5398(3) 0.0537(12) Uani 1 1 d U . .
H5A H 0.2695 0.1309 0.5445 0.064 Uiso 1 1 d R . .
H5B H 0.3281 0.3404 0.5420 0.064 Uiso 1 1 d R . .
C6 C 0.1684(3) 0.3302(6) 0.4476(3) 0.0451(12) Uani 1 1 d U . .
H6A H 0.1909 0.2874 0.3954 0.054 Uiso 1 1 d R . .
H6B H 0.1002 0.2598 0.4435 0.054 Uiso 1 1 d R . .
S7 S 0.06797(8) 0.63931(18) 0.33872(8) 0.0463(3) Uani 1 1 d U . .
O8 O 0.0662(2) 0.8610(4) 0.3445(2) 0.0481(8) Uani 1 1 d U . .
O9 O -0.0390(2) 0.5392(5) 0.3125(2) 0.0539(9) Uani 1 1 d U . .
C10 C 0.1423(3) 0.5648(6) 0.2609(3) 0.0381(11) Uani 1 1 d U . .
C11 C 0.0961(3) 0.4226(6) 0.1862(3) 0.0415(12) Uani 1 1 d U . .
C12 C 0.1549(3) 0.3929(6) 0.1242(3) 0.0410(11) Uani 1 1 d U . .
H12A H 0.1236 0.3023 0.0715 0.049 Uiso 1 1 d R . .
C13 C 0.2560(3) 0.4877(6) 0.1324(3) 0.0398(12) Uani 1 1 d U . .
C14 C 0.3004(3) 0.6183(7) 0.2083(3) 0.0406(11) Uani 1 1 d U . .
H14A H 0.3709 0.6840 0.2165 0.049 Uiso 1 1 d R . .
C15 C 0.2457(3) 0.6620(7) 0.2728(3) 0.0388(11) Uani 1 1 d U . .
C16 C -0.0111(3) 0.2961(7) 0.1688(3) 0.0482(13) Uani 1 1 d U . .
H16A H -0.0229 0.2783 0.2284 0.058 Uiso 1 1 d R . .
C17 C -0.0044(3) 0.0807(7) 0.1297(3) 0.0600(14) Uani 1 1 d U . .
H17A H -0.0717 0.0044 0.1224 0.090 Uiso 1 1 d R . .
H17B H 0.0044 0.0991 0.0690 0.090 Uiso 1 1 d R . .
H17C H 0.0587 0.0064 0.1705 0.090 Uiso 1 1 d R . .
C18 C -0.1118(3) 0.4125(8) 0.1019(3) 0.0638(15) Uani 1 1 d U . .
H18A H -0.1807 0.3387 0.0904 0.096 Uiso 1 1 d R . .
H18B H -0.1166 0.5431 0.1302 0.096 Uiso 1 1 d R . .
H18C H -0.0984 0.4340 0.0432 0.096 Uiso 1 1 d R . .
C19 C 0.3142(3) 0.4362(6) 0.0615(3) 0.0467(12) Uani 1 1 d U . .
H19A H 0.2571 0.4270 0.0007 0.056 Uiso 1 1 d R . .
C20 C 0.3662(4) 0.2206(7) 0.0833(3) 0.0670(15) Uani 1 1 d U . .
H20A H 0.3118 0.1205 0.0865 0.100 Uiso 1 1 d R . .
H20B H 0.3978 0.1800 0.0360 0.100 Uiso 1 1 d R . .
H20C H 0.4245 0.2293 0.1435 0.100 Uiso 1 1 d R . .
C21 C 0.3993(3) 0.5937(8) 0.0553(3) 0.0628(15) Uani 1 1 d U . .
H21A H 0.3646 0.7262 0.0392 0.094 Uiso 1 1 d R . .
H21B H 0.4576 0.6016 0.1155 0.094 Uiso 1 1 d R . .
H21C H 0.4309 0.5523 0.0080 0.094 Uiso 1 1 d R . .
C22 C 0.3080(3) 0.8025(6) 0.3555(3) 0.0451(12) Uani 1 1 d U . .
H22A H 0.2608 0.8246 0.3932 0.054 Uiso 1 1 d R . .
C23 C 0.4144(3) 0.6948(7) 0.4180(3) 0.0550(14) Uani 1 1 d U . .
H23A H 0.3959 0.5635 0.4383 0.082 Uiso 1 1 d R . .
H23B H 0.4630 0.6752 0.3813 0.082 Uiso 1 1 d R . .
H23C H 0.4516 0.7780 0.4722 0.082 Uiso 1 1 d R . .
C24 C 0.3382(3) 1.0108(7) 0.3221(3) 0.0539(14) Uani 1 1 d U . .
H24A H 0.2714 1.0799 0.2841 0.081 Uiso 1 1 d R . .
H24B H 0.3756 1.0931 0.3765 0.081 Uiso 1 1 d R . .
H24C H 0.3870 0.9903 0.2856 0.081 Uiso 1 1 d R . .
C25 C 0.3037(4) 0.7104(8) 0.6317(4) 0.0762(17) Uani 1 1 d U . .
H25A H 0.3357 0.7133 0.5819 0.091 Uiso 1 1 d R . .
C26 C 0.3537(5) 0.8148(10) 0.7048(5) 0.125(3) Uani 1 1 d U . .
H26A H 0.3232 0.8142 0.7554 0.150 Uiso 1 1 d R . .
H26B H 0.4202 0.8925 0.7106 0.150 Uiso 1 1 d R . .
C27 C 0.3192(4) 0.3130(7) 0.7178(4) 0.0564(14) Uani 1 1 d U . .
O28 O 0.4152(2) 0.2774(5) 0.7239(2) 0.0673(10) Uani 1 1 d U . .
C29 C 0.2866(4) 0.3288(9) 0.8042(3) 0.0713(15) Uani 1 1 d U . .
H29A H 0.3507 0.3061 0.8595 0.107 Uiso 1 1 d R . .
H29B H 0.2557 0.4622 0.8078 0.107 Uiso 1 1 d R . .
H29C H 0.2313 0.2251 0.8005 0.107 Uiso 1 1 d R . .

loop_
_atom_site_aniso_label
_atom_site_aniso_U_11
_atom_site_aniso_U_22
_atom_site_aniso_U_33
_atom_site_aniso_U_23
_atom_site_aniso_U_13
_atom_site_aniso_U_12
N1 0.0363(18) 0.040(2) 0.040(2) -0.0002(18) 0.0130(19) 0.0030(16)
C2 0.043(2) 0.056(3) 0.046(3) -0.005(3) 0.016(2) 0.013(3)
C3 0.048(2) 0.063(4) 0.042(3) -0.009(3) 0.017(2) 0.004(2)
C4 0.041(2) 0.056(3) 0.046(3) 0.005(2) 0.016(2) 0.002(2)
C5 0.053(3) 0.059(3) 0.050(3) 0.007(3) 0.018(3) 0.005(2)
C6 0.049(2) 0.043(3) 0.045(3) -0.006(2) 0.017(2) -0.002(2)
S7 0.0325(6) 0.0616(9) 0.0436(8) 0.0013(7) 0.0109(6) 0.0056(6)
O8 0.0497(18) 0.047(2) 0.047(2) 0.0029(16) 0.0145(15) 0.0138(15)
O9 0.0279(15) 0.082(2) 0.053(2) -0.0073(18) 0.0142(15) -0.0047(15)
C10 0.032(2) 0.048(3) 0.036(3) 0.003(2) 0.013(2) 0.004(2)
C11 0.030(2) 0.048(3) 0.045(3) 0.003(3) 0.009(2) 0.003(2)
C12 0.034(2) 0.047(3) 0.036(3) -0.001(2) 0.002(2) 0.000(2)
C13 0.034(2) 0.048(3) 0.035(3) 0.003(2) 0.009(2) 0.005(2)
C14 0.032(2) 0.047(3) 0.041(3) -0.005(3) 0.009(2) -0.008(2)
C15 0.033(2) 0.046(3) 0.037(3) 0.005(2) 0.010(2) 0.008(2)
C16 0.031(2) 0.066(4) 0.046(3) 0.002(3) 0.010(2) -0.002(2)
C17 0.053(3) 0.067(4) 0.057(3) -0.002(3) 0.013(3) -0.016(2)
C18 0.037(2) 0.082(4) 0.067(4) -0.001(3) 0.009(3) 0.001(2)
C19 0.041(2) 0.058(3) 0.043(3) -0.007(3) 0.018(2) -0.002(2)
C20 0.065(3) 0.081(4) 0.065(3) 0.003(3) 0.036(3) 0.015(3)
C21 0.053(3) 0.091(4) 0.053(3) -0.010(3) 0.030(2) -0.015(3)
C22 0.043(2) 0.047(3) 0.047(3) -0.003(2) 0.016(2) -0.003(2)
C23 0.045(2) 0.068(4) 0.048(3) -0.003(2) 0.010(2) 0.000(2)
C24 0.053(3) 0.053(3) 0.053(3) -0.009(3) 0.015(3) 0.000(2)
C25 0.088(4) 0.068(4) 0.043(4) 0.002(3) -0.017(3) -0.012(3)
C26 0.140(5) 0.092(5) 0.102(5) 0.001(4) -0.013(4) -0.018(4)
C27 0.049(3) 0.067(3) 0.056(4) 0.005(3) 0.022(3) 0.000(3)
O28 0.0493(18) 0.091(2) 0.063(2) 0.010(2) 0.0214(17) 0.0132(18)
C29 0.064(3) 0.103(4) 0.052(3) 0.009(3) 0.025(3) 0.004(3)

loop_
_atom_type_symbol
_atom_type_description
_atom_type_scat_dispersion_real
_atom_type_scat_dispersion_imag
_atom_type_scat_source
C C 0.0033 0.0016 'International Tables Vol C Tables 4.2.6.8 and 6.1.1.4'
H H 0.0000 0.0000 'International Tables Vol C Tables 4.2.6.8 and 6.1.1.4'
N N 0.0061 0.0033 'International Tables Vol C Tables 4.2.6.8 and 6.1.1.4'
O O 0.0106 0.0060 'International Tables Vol C Tables 4.2.6.8 and 6.1.1.4'
S S 0.1246 0.1234 'International Tables Vol C Tables 4.2.6.8 and 6.1.1.4'

loop_
_geom_angle_atom_site_label_1
_geom_angle_atom_site_label_2
_geom_angle_atom_site_label_3
_geom_angle
_geom_angle_site_symmetry_1
_geom_angle_site_symmetry_3
_geom_angle_publ_flag
C2 N1 C6 110.8(3) . . ?
C2 N1 S7 111.6(2) . . ?
C6 N1 S7 114.7(3) . . ?
N1 C2 C3 111.5(3) . . ?
N1 C2 H2A 109.7 . . ?
C3 C2 H2A 109.8 . . ?
N1 C2 H2B 108.6 . . ?
C3 C2 H2B 109.0 . . ?
H2A C2 H2B 108.0 . . ?
C25 C3 C2 111.5(4) . . ?
C25 C3 C4 110.7(3) . . ?
C2 C3 C4 109.4(4) . . ?
C25 C3 H3A 107.1 . . ?
C2 C3 H3A 109.2 . . ?
C4 C3 H3A 109.0 . . ?
C5 C4 C27 113.5(3) . . ?
C5 C4 C3 111.7(4) . . ?
C27 C4 C3 108.8(4) . . ?
C5 C4 H4A 107.1 . . ?
C27 C4 H4A 107.5 . . ?
C3 C4 H4A 108.0 . . ?
C6 C5 C4 111.5(3) . . ?
C6 C5 H5A 109.7 . . ?
C4 C5 H5A 109.2 . . ?
C6 C5 H5B 109.9 . . ?
C4 C5 H5B 108.3 . . ?
H5A C5 H5B 108.3 . . ?
N1 C6 C5 109.3(4) . . ?
N1 C6 H6A 108.8 . . ?
C5 C6 H6A 110.0 . . ?
N1 C6 H6B 110.5 . . ?
C5 C6 H6B 109.9 . . ?
H6A C6 H6B 108.3 . . ?
O9 S7 O8 115.89(17) . . ?
O9 S7 N1 110.66(18) . . ?
O8 S7 N1 106.97(19) . . ?
O9 S7 C10 110.5(2) . . ?
O8 S7 C10 109.31(19) . . ?
N1 S7 C10 102.59(17) . . ?
C15 C10 C11 120.9(4) . . ?
C15 C10 S7 117.6(3) . . ?
C11 C10 S7 121.5(3) . . ?
C12 C11 C10 116.6(4) . . ?
C12 C11 C16 117.0(4) . . ?
C10 C11 C16 126.3(4) . . ?
C11 C12 C13 124.3(4) . . ?
C11 C12 H12A 118.2 . . ?
C13 C12 H12A 117.5 . . ?
C14 C13 C12 117.1(4) . . ?
C14 C13 C19 123.7(4) . . ?
C12 C13 C19 119.1(4) . . ?
C13 C14 C15 122.6(4) . . ?
C13 C14 H14A 119.0 . . ?
C15 C14 H14A 118.4 . . ?
C14 C15 C10 118.4(4) . . ?
C14 C15 C22 116.4(3) . . ?
C10 C15 C22 125.1(4) . . ?
C17 C16 C11 113.3(3) . . ?
C17 C16 C18 109.8(4) . . ?
C11 C16 C18 110.1(4) . . ?
C17 C16 H16A 107.0 . . ?
C11 C16 H16A 107.9 . . ?
C18 C16 H16A 108.5 . . ?
C16 C17 H17A 110.8 . . ?
C16 C17 H17B 106.8 . . ?
H17A C17 H17B 109.5 . . ?
C16 C17 H17C 110.8 . . ?
H17A C17 H17C 109.5 . . ?
H17B C17 H17C 109.5 . . ?
C16 C18 H18A 112.3 . . ?
C16 C18 H18B 107.9 . . ?
H18A C18 H18B 109.5 . . ?
C16 C18 H18C 108.2 . . ?
H18A C18 H18C 109.5 . . ?
H18B C18 H18C 109.5 . . ?
C21 C19 C13 114.6(4) . . ?
C21 C19 C20 111.5(3) . . ?
C13 C19 C20 109.0(4) . . ?
C21 C19 H19A 108.1 . . ?
C13 C19 H19A 107.0 . . ?
C20 C19 H19A 106.3 . . ?
C19 C20 H20A 111.3 . . ?
C19 C20 H20B 110.3 . . ?
H20A C20 H20B 109.5 . . ?
C19 C20 H20C 106.7 . . ?
H20A C20 H20C 109.5 . . ?
H20B C20 H20C 109.5 . . ?
C19 C21 H21A 110.2 . . ?
C19 C21 H21B 108.5 . . ?
H21A C21 H21B 109.5 . . ?
C19 C21 H21C 109.6 . . ?
H21A C21 H21C 109.5 . . ?
H21B C21 H21C 109.5 . . ?
C23 C22 C15 109.7(3) . . ?
C23 C22 C24 109.9(3) . . ?
C15 C22 C24 112.1(4) . . ?
C23 C22 H22A 107.4 . . ?
C15 C22 H22A 108.2 . . ?
C24 C22 H22A 109.4 . . ?
C22 C23 H23A 110.1 . . ?
C22 C23 H23B 108.0 . . ?
H23A C23 H23B 109.5 . . ?
C22 C23 H23C 110.3 . . ?
H23A C23 H23C 109.5 . . ?
H23B C23 H23C 109.5 . . ?
C22 C24 H24A 109.9 . . ?
C22 C24 H24B 108.6 . . ?
H24A C24 H24B 109.5 . . ?
C22 C24 H24C 109.9 . . ?
H24A C24 H24C 109.5 . . ?
H24B C24 H24C 109.5 . . ?
C26 C25 C3 126.2(6) . . ?
C26 C25 H25A 116.4 . . ?
C3 C25 H25A 117.4 . . ?
C25 C26 H26A 117.9 . . ?
C25 C26 H26B 122.1 . . ?
H26A C26 H26B 120.0 . . ?
O28 C27 C29 120.5(5) . . ?
O28 C27 C4 122.3(4) . . ?
C29 C27 C4 117.1(4) . . ?
C27 C29 H29A 110.1 . . ?
C27 C29 H29B 110.3 . . ?
H29A C29 H29B 109.5 . . ?
C27 C29 H29C 108.0 . . ?
H29A C29 H29C 109.5 . . ?
H29B C29 H29C 109.5 . . ?

loop_
_geom_bond_atom_site_label_1
_geom_bond_atom_site_label_2
_geom_bond_distance
_geom_bond_site_symmetry_2
_geom_bond_publ_flag
N1 C2 1.475(5) . ?
N1 C6 1.475(5) . ?
N1 S7 1.651(3) . ?
C2 C3 1.526(5) . ?
C2 H2A 0.9599 . ?
C2 H2B 0.9600 . ?
C3 C25 1.499(6) . ?
C3 C4 1.538(6) . ?
C3 H3A 0.9599 . ?
C4 C5 1.514(5) . ?
C4 C27 1.516(6) . ?
C4 H4A 0.9601 . ?
C5 C6 1.514(5) . ?
C5 H5A 0.9601 . ?
C5 H5B 0.9601 . ?
C6 H6A 0.9600 . ?
C6 H6B 0.9600 . ?
S7 O9 1.435(3) . ?
S7 O8 1.443(3) . ?
S7 C10 1.792(4) . ?
C10 C15 1.410(5) . ?
C10 C11 1.420(5) . ?
C11 C12 1.384(5) . ?
C11 C16 1.533(5) . ?
C12 C13 1.388(5) . ?
C12 H12A 0.9600 . ?
C13 C14 1.382(5) . ?
C13 C19 1.518(6) . ?
C14 C15 1.391(5) . ?
C14 H14A 0.9601 . ?
C15 C22 1.532(5) . ?
C16 C17 1.531(6) . ?
C16 C18 1.534(5) . ?
C16 H16A 0.9600 . ?
C17 H17A 0.9599 . ?
C17 H17B 0.9600 . ?
C17 H17C 0.9600 . ?
C18 H18A 0.9600 . ?
C18 H18B 0.9601 . ?
C18 H18C 0.9599 . ?
C19 C21 1.511(5) . ?
C19 C20 1.535(6) . ?
C19 H19A 0.9601 . ?
C20 H20A 0.9600 . ?
C20 H20B 0.9600 . ?
C20 H20C 0.9600 . ?
C21 H21A 0.9601 . ?
C21 H21B 0.9599 . ?
C21 H21C 0.9600 . ?
C22 C23 1.531(5) . ?
C22 C24 1.534(6) . ?
C22 H22A 0.9598 . ?
C23 H23A 0.9600 . ?
C23 H23B 0.9600 . ?
C23 H23C 0.9600 . ?
C24 H24A 0.9600 . ?
C24 H24B 0.9600 . ?
C24 H24C 0.9600 . ?
C25 C26 1.266(7) . ?
C25 H25A 0.9600 . ?
C26 H26A 0.9599 . ?
C26 H26B 0.9600 . ?
C27 O28 1.210(4) . ?
C27 C29 1.489(6) . ?
C29 H29A 0.9600 . ?
C29 H29B 0.9600 . ?
C29 H29C 0.9600 . ?

loop_
_cod_related_entry_id
_cod_related_entry_database
_cod_related_entry_code
1 ChemSpider 30658808
